data_7106725
loop_
_publ_author_name
'Tian-Hua Zhou'
'Jian Zhang'
'Hai-Xia Zhang'
'Rui Feng'
'Jiang-Gao Mao'

_publ_section_title
;
 A ligand-conformation driving chiral generation and symmetry-breaking
 crystallization of a zinc(II) organoarsonate
;
_journal_name_full Chem.Commun.
_journal_page_first 8862
_journal_paper_doi 10.1039/c1cc12914g
_journal_volume 47
_journal_year 2011
_chemical_formula_sum 'C18 H16 As N3 O5 Zn'
_chemical_formula_weight 494.63
_chemical_name_systematic
;
?
;
_space_group_IT_number 4
_symmetry_cell_setting monoclinic
_symmetry_space_group_name_Hall 'P 2yb'
_symmetry_space_group_name_H-M 'P 1 21 1'
_atom_sites_solution_hydrogens geom
_atom_sites_solution_primary direct
_atom_sites_solution_secondary difmap
_audit_creation_method SHELXL-97
_cell_angle_alpha 90.00
_cell_angle_beta 111.951(14)
_cell_angle_gamma 90.00
_cell_formula_units_Z 2
_cell_length_a 8.806(2)
_cell_length_b 9.5007(15)
_cell_length_c 11.490(3)
_cell_measurement_reflns_used 2868
_cell_measurement_temperature 293(2)
_cell_measurement_theta_max 27.4797
_cell_measurement_theta_min 2.1416
_cell_volume 891.6(4)
_computing_cell_refinement 'CrystalClear (Rigaku Inc., 2007)'
_computing_data_collection 'CrystalClear (Rigaku Inc., 2007)'
_computing_data_reduction 'CrystalClear (Rigaku Inc., 2007)'
_computing_structure_refinement 'SHELXL-97 (Sheldrick, 1997)'
_computing_structure_solution 'SHELXS-97 (Sheldrick, 1990)'
_diffrn_ambient_temperature 293(2)
_diffrn_detector_area_resol_mean 13.6612
_diffrn_measured_fraction_theta_full 0.993
_diffrn_measured_fraction_theta_max 0.993
_diffrn_measurement_device_type Mercury2
_diffrn_measurement_method CCD_Profile_fitting
_diffrn_radiation_monochromator graphite
_diffrn_radiation_source 'fine-focus sealed tube'
_diffrn_radiation_type MoK\a
_diffrn_radiation_wavelength 0.71073
_diffrn_reflns_av_R_equivalents 0.0330
_diffrn_reflns_av_sigmaI/netI 0.0590
_diffrn_reflns_limit_h_max 11
_diffrn_reflns_limit_h_min -11
_diffrn_reflns_limit_k_max 12
_diffrn_reflns_limit_k_min -12
_diffrn_reflns_limit_l_max 14
_diffrn_reflns_limit_l_min -14
_diffrn_reflns_number 7042
_diffrn_reflns_theta_full 27.52
_diffrn_reflns_theta_max 27.52
_diffrn_reflns_theta_min 2.87
_diffrn_standards_number 2168
_exptl_absorpt_coefficient_mu 3.257
_exptl_absorpt_correction_T_max 1.0000
_exptl_absorpt_correction_T_min 0.6109
_exptl_absorpt_correction_type multi-scan
_exptl_crystal_colour yellowish
_exptl_crystal_density_diffrn 1.842
_exptl_crystal_density_method 'not measured'
_exptl_crystal_description needles
_exptl_crystal_F_000 496
_exptl_crystal_size_max 0.230
_exptl_crystal_size_mid 0.081
_exptl_crystal_size_min 0.023
_refine_diff_density_max 0.424
_refine_diff_density_min -0.699
_refine_diff_density_rms 0.082
_refine_ls_abs_structure_details 'Flack H D (1983), Acta Cryst. A39, 876-881'
_refine_ls_abs_structure_Flack 0.021(12)
_refine_ls_extinction_method none
_refine_ls_goodness_of_fit_ref 1.030
_refine_ls_hydrogen_treatment constr
_refine_ls_matrix_type full
_refine_ls_number_parameters 253
_refine_ls_number_reflns 3804
_refine_ls_number_restraints 1
_refine_ls_restrained_S_all 1.030
_refine_ls_R_factor_all 0.0382
_refine_ls_R_factor_gt 0.0356
_refine_ls_shift/su_max 0.006
_refine_ls_shift/su_mean 0.001
_refine_ls_structure_factor_coef Fsqd
_refine_ls_weighting_details 'calc w=1/[\s^2^(Fo^2^)+(0.0261P)^2^+0.0000P] where P=(Fo^2^+2Fc^2^)/3'
_refine_ls_weighting_scheme calc
_refine_ls_wR_factor_gt 0.0723
_refine_ls_wR_factor_ref 0.0739
_reflns_number_gt 3581
_reflns_number_total 3804
_reflns_threshold_expression >2sigma(I)
_cod_data_source_file c1cc12914g.txt
_cod_data_source_block 1P
_cod_original_cell_volume 891.6(3)
_cod_original_sg_symbol_H-M p2(1)
_cod_database_code 7106725

loop_
_symmetry_equiv_pos_as_xyz
'x, y, z'
'-x, y+1/2, -z'

loop_
_atom_site_label
_atom_site_type_symbol
_atom_site_fract_x
_atom_site_fract_y
_atom_site_fract_z
_atom_site_U_iso_or_equiv
_atom_site_adp_type
_atom_site_occupancy
_atom_site_symmetry_multiplicity
_atom_site_calc_flag
_atom_site_refinement_flags
_atom_site_disorder_assembly
_atom_site_disorder_group
As1 As 0.12986(4) 0.78061(4) -0.60432(3) 0.02467(10) Uani 1 1 d . . .
Zn1 Zn 0.00680(5) 0.60344(4) -0.41757(4) 0.02564(11) Uani 1 1 d . . .
O1 O 0.1726(3) 0.6681(3) -0.4854(2) 0.0291(6) Uani 1 1 d . . .
O2 O -0.0110(3) 0.8994(3) -0.6111(3) 0.0314(7) Uani 1 1 d . . .
O3 O 0.3136(4) 0.8609(3) -0.5868(3) 0.0384(7) Uani 1 1 d . . .
H3B H 0.2956 0.9382 -0.6209 0.058 Uiso 1 1 calc R . .
O4 O 0.1173(3) 0.2502(3) -0.6335(2) 0.0339(7) Uani 1 1 d . . .
O5 O 0.2851(4) 0.1147(4) -0.6925(3) 0.0480(8) Uani 1 1 d . . .
N1 N 0.2609(4) 0.4945(4) -0.6707(3) 0.0330(8) Uani 1 1 d . . .
H1A H 0.3016 0.5437 -0.6032 0.040 Uiso 1 1 calc R . .
N2 N 0.2018(4) 0.6169(4) -0.2245(3) 0.0279(7) Uani 1 1 d . . .
C1 C 0.0580(5) 0.6781(4) -0.7578(4) 0.0280(9) Uani 1 1 d . . .
C6 C -0.0725(5) 0.7347(5) -0.8579(4) 0.0338(10) Uani 1 1 d . . .
H6A H -0.1178 0.8204 -0.8489 0.041 Uiso 1 1 calc R . .
C5 C -0.1350(6) 0.6621(5) -0.9720(4) 0.0395(11) Uani 1 1 d . . .
H5A H -0.2200 0.7001 -1.0401 0.047 Uiso 1 1 calc R . .
C4 C -0.0684(6) 0.5332(5) -0.9815(4) 0.0407(11) Uani 1 1 d . . .
H4A H -0.1110 0.4838 -1.0567 0.049 Uiso 1 1 calc R . .
C3 C 0.0592(6) 0.4758(5) -0.8830(4) 0.0361(10) Uani 1 1 d . . .
H3A H 0.1004 0.3885 -0.8929 0.043 Uiso 1 1 calc R . .
C2 C 0.1284(5) 0.5463(4) -0.7677(4) 0.0294(9) Uani 1 1 d . . .
C7 C 0.3357(5) 0.3600(4) -0.6769(4) 0.0332(10) Uani 1 1 d . . .
H7A H 0.4425 0.3562 -0.6095 0.040 Uiso 1 1 calc R . .
H7B H 0.3529 0.3556 -0.7555 0.040 Uiso 1 1 calc R . .
C8 C 0.2375(5) 0.2290(4) -0.6677(4) 0.0289(9) Uani 1 1 d . . .
C9 C 0.1694(5) 0.6642(5) -0.1276(4) 0.0329(10) Uani 1 1 d . . .
H9A H 0.0671 0.7039 -0.1433 0.039 Uiso 1 1 calc R . .
C10 C 0.2790(5) 0.6579(5) -0.0048(3) 0.0314(9) Uani 1 1 d . . .
H10A H 0.2508 0.6948 0.0594 0.038 Uiso 1 1 calc R . .
C11 C 0.4314(4) 0.5963(5) 0.0226(3) 0.0268(8) Uani 1 1 d . . .
C12 C 0.4656(6) 0.5461(5) -0.0787(4) 0.0417(12) Uani 1 1 d . . .
H12A H 0.5657 0.5035 -0.0654 0.050 Uiso 1 1 calc R . .
C13 C 0.3505(6) 0.5597(5) -0.1994(4) 0.0394(12) Uani 1 1 d . . .
H13A H 0.3771 0.5280 -0.2660 0.047 Uiso 1 1 calc R . .
C14 C 0.5546(5) 0.5914(5) 0.1540(3) 0.0295(9) Uani 1 1 d . . .
C15 C 0.5587(5) 0.6937(5) 0.2399(4) 0.0352(10) Uani 1 1 d . . .
H15A H 0.4789 0.7634 0.2190 0.042 Uiso 1 1 calc R . .
C18 C 0.6716(5) 0.4847(5) 0.1935(4) 0.0319(10) Uani 1 1 d . . .
H18A H 0.6707 0.4111 0.1399 0.038 Uiso 1 1 calc R . .
C16 C 0.6833(5) 0.6920(5) 0.3583(4) 0.0359(10) Uani 1 1 d . . .
H16A H 0.6867 0.7640 0.4140 0.043 Uiso 1 1 calc R . .
N3 N 0.7979(4) 0.5922(4) 0.3959(3) 0.0296(7) Uani 1 1 d . . .
C17 C 0.7895(5) 0.4903(5) 0.3141(4) 0.0326(9) Uani 1 1 d . . .
H17B H 0.8671 0.4187 0.3392 0.039 Uiso 1 1 calc R . .

loop_
_atom_site_aniso_label
_atom_site_aniso_U_11
_atom_site_aniso_U_22
_atom_site_aniso_U_33
_atom_site_aniso_U_23
_atom_site_aniso_U_13
_atom_site_aniso_U_12
As1 0.0290(2) 0.0200(2) 0.02200(17) 0.00003(18) 0.00601(15) -0.00050(17)
Zn1 0.0288(2) 0.0228(2) 0.0215(2) 0.00097(19) 0.00496(17) 0.00003(19)
O1 0.0340(15) 0.0294(16) 0.0226(12) 0.0045(12) 0.0090(12) 0.0005(12)
O2 0.0287(15) 0.0233(16) 0.0362(15) -0.0024(13) 0.0052(13) 0.0027(12)
O3 0.0326(16) 0.0296(17) 0.0470(18) 0.0067(14) 0.0081(14) -0.0025(13)
O4 0.0284(15) 0.038(2) 0.0318(14) 0.0039(13) 0.0073(12) -0.0046(13)
O5 0.067(2) 0.0240(18) 0.059(2) -0.0008(17) 0.0304(18) -0.0016(17)
N1 0.0364(19) 0.024(2) 0.0343(19) -0.0025(16) 0.0083(16) -0.0008(16)
N2 0.0285(16) 0.029(2) 0.0194(14) -0.0031(15) 0.0010(13) -0.0024(15)
C1 0.035(2) 0.024(2) 0.0245(18) 0.0027(16) 0.0103(17) -0.0029(17)
C6 0.042(2) 0.029(2) 0.0268(19) 0.0047(17) 0.0084(19) 0.0003(18)
C5 0.050(3) 0.041(3) 0.0213(18) 0.0080(19) 0.0070(19) -0.005(2)
C4 0.054(3) 0.042(3) 0.025(2) -0.004(2) 0.014(2) -0.014(2)
C3 0.045(3) 0.031(3) 0.035(2) -0.008(2) 0.018(2) -0.0067(19)
C2 0.036(2) 0.025(2) 0.027(2) -0.0026(16) 0.0113(18) -0.0077(17)
C7 0.033(2) 0.021(2) 0.046(3) 0.0008(19) 0.015(2) -0.0009(17)
C8 0.032(2) 0.027(2) 0.0221(17) 0.0020(16) 0.0037(17) -0.0033(16)
C9 0.025(2) 0.043(3) 0.0242(18) 0.0037(19) 0.0025(17) 0.0052(18)
C10 0.034(2) 0.041(3) 0.0195(17) 0.0013(18) 0.0097(17) 0.0003(18)
C11 0.0278(19) 0.026(2) 0.0204(17) -0.0017(18) 0.0019(15) -0.0024(18)
C12 0.035(2) 0.055(3) 0.027(2) -0.009(2) 0.0024(19) 0.012(2)
C13 0.037(2) 0.051(3) 0.025(2) -0.006(2) 0.0054(19) 0.011(2)
C14 0.0271(19) 0.031(2) 0.0250(18) 0.0002(19) 0.0037(15) -0.0015(18)
C15 0.035(2) 0.035(2) 0.0253(19) -0.0026(18) -0.0011(18) 0.0065(19)
C18 0.039(2) 0.026(2) 0.0211(19) -0.0027(17) -0.0002(18) -0.0005(18)
C16 0.042(2) 0.032(2) 0.0233(18) -0.0048(18) 0.0010(18) 0.006(2)
N3 0.0296(16) 0.0305(19) 0.0203(14) 0.0006(16) -0.0002(13) 0.0003(16)
C17 0.031(2) 0.035(3) 0.0257(19) 0.0003(18) 0.0034(17) 0.0015(18)

loop_
_atom_type_symbol
_atom_type_description
_atom_type_scat_dispersion_real
_atom_type_scat_dispersion_imag
_atom_type_scat_source
C C 0.0033 0.0016 'International Tables Vol C Tables 4.2.6.8 and 6.1.1.4'
H H 0.0000 0.0000 'International Tables Vol C Tables 4.2.6.8 and 6.1.1.4'
N N 0.0061 0.0033 'International Tables Vol C Tables 4.2.6.8 and 6.1.1.4'
O O 0.0106 0.0060 'International Tables Vol C Tables 4.2.6.8 and 6.1.1.4'
Zn Zn 0.2839 1.4301 'International Tables Vol C Tables 4.2.6.8 and 6.1.1.4'
As As 0.0499 2.0058 'International Tables Vol C Tables 4.2.6.8 and 6.1.1.4'

loop_
_geom_angle_atom_site_label_1
_geom_angle_atom_site_label_2
_geom_angle_atom_site_label_3
_geom_angle
_geom_angle_site_symmetry_1
_geom_angle_site_symmetry_3
_geom_angle_publ_flag
O2 As1 O1 114.30(15) . . ?
O2 As1 O3 110.85(15) . . ?
O1 As1 O3 105.85(14) . . ?
O2 As1 C1 108.73(16) . . ?
O1 As1 C1 109.12(16) . . ?
O3 As1 C1 107.78(16) . . ?
O2 Zn1 O4 128.32(13) 2_544 2_554 ?
O2 Zn1 O1 113.56(12) 2_544 . ?
O4 Zn1 O1 117.54(12) 2_554 . ?
O2 Zn1 N2 86.06(12) 2_544 . ?
O4 Zn1 N2 88.29(12) 2_554 . ?
O1 Zn1 N2 88.12(11) . . ?
O2 Zn1 N3 94.04(13) 2_544 1_454 ?
O4 Zn1 N3 88.31(12) 2_554 1_454 ?
O1 Zn1 N3 95.73(11) . 1_454 ?
N2 Zn1 N3 175.74(13) . 1_454 ?
As1 O1 Zn1 123.11(15) . . ?
As1 O2 Zn1 134.23(17) . 2_554 ?
As1 O3 H3B 109.5 . . ?
C8 O4 Zn1 126.2(3) . 2_544 ?
C2 N1 C7 122.7(4) . . ?
C2 N1 H1A 118.6 . . ?
C7 N1 H1A 118.6 . . ?
C9 N2 C13 117.0(3) . . ?
C9 N2 Zn1 121.6(3) . . ?
C13 N2 Zn1 120.8(3) . . ?
C6 C1 C2 121.6(4) . . ?
C6 C1 As1 116.9(3) . . ?
C2 C1 As1 121.4(3) . . ?
C1 C6 C5 119.8(4) . . ?
C1 C6 H6A 120.1 . . ?
C5 C6 H6A 120.1 . . ?
C4 C5 C6 118.8(4) . . ?
C4 C5 H5A 120.6 . . ?
C6 C5 H5A 120.6 . . ?
C3 C4 C5 121.8(4) . . ?
C3 C4 H4A 119.1 . . ?
C5 C4 H4A 119.1 . . ?
C4 C3 C2 121.4(4) . . ?
C4 C3 H3A 119.3 . . ?
C2 C3 H3A 119.3 . . ?
N1 C2 C3 122.3(4) . . ?
N1 C2 C1 121.1(4) . . ?
C3 C2 C1 116.5(4) . . ?
N1 C7 C8 115.5(3) . . ?
N1 C7 H7A 108.4 . . ?
C8 C7 H7A 108.4 . . ?
N1 C7 H7B 108.4 . . ?
C8 C7 H7B 108.4 . . ?
H7A C7 H7B 107.5 . . ?
O5 C8 O4 127.0(4) . . ?
O5 C8 C7 116.5(4) . . ?
O4 C8 C7 116.4(4) . . ?
N2 C9 C10 123.7(4) . . ?
N2 C9 H9A 118.1 . . ?
C10 C9 H9A 118.1 . . ?
C9 C10 C11 119.8(4) . . ?
C9 C10 H10A 120.1 . . ?
C11 C10 H10A 120.1 . . ?
C10 C11 C12 116.6(3) . . ?
C10 C11 C14 121.1(3) . . ?
C12 C11 C14 122.2(4) . . ?
C13 C12 C11 120.0(4) . . ?
C13 C12 H12A 120.0 . . ?
C11 C12 H12A 120.0 . . ?
N2 C13 C12 122.8(4) . . ?
N2 C13 H13A 118.6 . . ?
C12 C13 H13A 118.6 . . ?
C15 C14 C18 117.5(4) . . ?
C15 C14 C11 121.1(4) . . ?
C18 C14 C11 121.4(4) . . ?
C14 C15 C16 119.5(4) . . ?
C14 C15 H15A 120.2 . . ?
C16 C15 H15A 120.2 . . ?
C17 C18 C14 118.9(4) . . ?
C17 C18 H18A 120.6 . . ?
C14 C18 H18A 120.6 . . ?
N3 C16 C15 123.3(4) . . ?
N3 C16 H16A 118.3 . . ?
C15 C16 H16A 118.3 . . ?
C17 N3 C16 116.9(3) . . ?
C17 N3 Zn1 121.2(3) . 1_656 ?
C16 N3 Zn1 121.8(3) . 1_656 ?
N3 C17 C18 123.8(4) . . ?
N3 C17 H17B 118.1 . . ?
C18 C17 H17B 118.1 . . ?

loop_
_geom_bond_atom_site_label_1
_geom_bond_atom_site_label_2
_geom_bond_distance
_geom_bond_site_symmetry_2
_geom_bond_publ_flag
As1 O2 1.657(3) . ?
As1 O1 1.663(3) . ?
As1 O3 1.732(3) . ?
As1 C1 1.904(4) . ?
Zn1 O2 1.964(3) 2_544 ?
Zn1 O4 1.991(3) 2_554 ?
Zn1 O1 1.991(3) . ?
Zn1 N2 2.245(3) . ?
Zn1 N3 2.245(3) 1_454 ?
O2 Zn1 1.964(3) 2_554 ?
O3 H3B 0.8200 . ?
O4 C8 1.276(5) . ?
O4 Zn1 1.991(3) 2_544 ?
O5 C8 1.236(5) . ?
N1 C2 1.369(5) . ?
N1 C7 1.452(5) . ?
N1 H1A 0.8600 . ?
N2 C9 1.327(5) . ?
N2 C13 1.346(5) . ?
C1 C6 1.394(5) . ?
C1 C2 1.421(6) . ?
C6 C5 1.398(6) . ?
C6 H6A 0.9300 . ?
C5 C4 1.380(7) . ?
C5 H5A 0.9300 . ?
C4 C3 1.375(6) . ?
C4 H4A 0.9300 . ?
C3 C2 1.404(6) . ?
C3 H3A 0.9300 . ?
C7 C8 1.542(5) . ?
C7 H7A 0.9700 . ?
C7 H7B 0.9700 . ?
C9 C10 1.382(5) . ?
C9 H9A 0.9300 . ?
C10 C11 1.389(6) . ?
C10 H10A 0.9300 . ?
C11 C12 1.391(6) . ?
C11 C14 1.494(5) . ?
C12 C13 1.384(6) . ?
C12 H12A 0.9300 . ?
C13 H13A 0.9300 . ?
C14 C15 1.376(6) . ?
C14 C18 1.395(6) . ?
C15 C16 1.392(5) . ?
C15 H15A 0.9300 . ?
C18 C17 1.388(5) . ?
C18 H18A 0.9300 . ?
C16 N3 1.333(5) . ?
C16 H16A 0.9300 . ?
N3 C17 1.332(5) . ?
N3 Zn1 2.245(3) 1_656 ?
C17 H17B 0.9300 . ?
